data_7224916
loop_
_publ_author_name
'Song, Li-Cheng'
'Lu, Yu'
'Meng, Cao'
'Yang, Xi-Yue'

_publ_section_title
;
 Reactions of dinuclear Ni2 complexes [Ni(RNPyS4)]2 (RNPyS4 =
 2,6-bis(2-mercaptophenylthiomethyl-4-R-pyridine) with Fe(CO)3(BDA) (BDA =
 benzylidene acetone) leading to heterodinuclear NiFe and mononuclear Fe
 complexes related to the active sites of [NiFe]- and [Fe]-hydrogenases
;
_journal_name_full 'RSC Adv.'
_journal_paper_doi 10.1039/C6RA07488J
_journal_year 2016
_chemical_formula_moiety 'C21 H17 Fe N O S5'
_chemical_formula_sum 'C21 H17 Fe N O S5'
_chemical_formula_weight 515.51
_chemical_name_systematic
;
 ? 
;
_space_group_crystal_system monoclinic
_space_group_IT_number 14
_space_group_name_Hall '-P 2yn'
_space_group_name_H-M_alt 'P 1 21/n 1'
_symmetry_space_group_name_Hall '-P 2yn'
_symmetry_space_group_name_H-M 'P 1 21/n 1'
_atom_sites_solution_hydrogens geom
_atom_sites_solution_primary direct
_atom_sites_solution_secondary difmap
_audit_creation_date 2016-01-20
_audit_creation_method
;
Olex2 1.2
(compiled 2015.09.30 svn.r3233 for OlexSys, GUI svn.r5103)
;
_audit_update_record
;
2016-02-02 deposited with the CCDC.
2016-04-11 downloaded from the CCDC.
;
_cell_angle_alpha 90.00
_cell_angle_beta 92.173(3)
_cell_angle_gamma 90.00
_cell_formula_units_Z 8
_cell_length_a 18.560(2)
_cell_length_b 11.0529(14)
_cell_length_c 20.512(2)
_cell_measurement_reflns_used 7648
_cell_measurement_temperature 113
_cell_measurement_theta_max 27.5
_cell_measurement_theta_min 3.0
_cell_volume 4204.8(8)
_computing_cell_refinement
;
CrystalClear-SM Expert 2.1 b42 (Rigaku, 2015)
;
_computing_data_collection
;
CrystalClear-SM Expert 2.1 b42 (Rigaku, 2015)
;
_computing_data_reduction
;
CrystalClear-SM Expert 2.1 b42 (Rigaku, 2015)
;
_computing_molecular_graphics 'Olex2 (Dolomanov et al., 2009)'
_computing_publication_material 'Olex2 (Dolomanov et al., 2009)'
_computing_structure_refinement 'XL (Sheldrick, 2008)'
_computing_structure_solution 'SIR2004 (Burla et al., 2007)'
_diffrn_ambient_temperature 113
_diffrn_detector PILT
_diffrn_detector_area_resol_mean 5.8140
_diffrn_measured_fraction_theta_full 0.996
_diffrn_measured_fraction_theta_max 0.996
_diffrn_measurement_details
;
scan:
    Number of images: 360
               Slice: -105.0000 - 75.0000
         Image width: 0.5000
            Exp time: 5.0000
       Rotation axis: Omega
               Omega: 0.0000
                 Chi: 45.0000
                 Phi: 0.0000
                 XTD: 44.9439
              2theta: -15.0749
scan:
    Number of images: 360
               Slice: -105.0000 - 75.0000
         Image width: 0.5000
            Exp time: 5.0000
       Rotation axis: Omega
               Omega: 0.0000
                 Chi: 45.0000
                 Phi: 90.0000
                 XTD: 44.9439
              2theta: -15.0749
scan:
    Number of images: 360
               Slice: -105.0000 - 75.0000
         Image width: 0.5000
            Exp time: 5.0000
       Rotation axis: Omega
               Omega: 0.0000
                 Chi: 45.0000
                 Phi: 180.0000
                 XTD: 44.9439
              2theta: -15.0749
;
_diffrn_measurement_device
;
AFC10: Fixed Chi 2 circle
;
_diffrn_measurement_device_type
;
Rigaku Pilatus 200K
;
_diffrn_measurement_method 'profile data from \w-scans'
_diffrn_measurement_specimen_support Fiber
_diffrn_orient_matrix_type d*Trek
_diffrn_orient_matrix_UB_11 0.004217
_diffrn_orient_matrix_UB_12 0.049141
_diffrn_orient_matrix_UB_13 -0.021780
_diffrn_orient_matrix_UB_21 -0.090196
_diffrn_orient_matrix_UB_22 0.006308
_diffrn_orient_matrix_UB_23 -0.003232
_diffrn_orient_matrix_UB_31 -0.000070
_diffrn_orient_matrix_UB_32 0.021456
_diffrn_orient_matrix_UB_33 0.043817
_diffrn_radiation_monochromator Confocal
_diffrn_radiation_type MoK\a
_diffrn_radiation_wavelength 0.71073
_diffrn_reflns_av_R_equivalents 0.0408
_diffrn_reflns_av_unetI/netI 0.0277
_diffrn_reflns_limit_h_max 22
_diffrn_reflns_limit_h_min -22
_diffrn_reflns_limit_k_max 12
_diffrn_reflns_limit_k_min -13
_diffrn_reflns_limit_l_max 24
_diffrn_reflns_limit_l_min -24
_diffrn_reflns_number 44197
_diffrn_reflns_theta_full 25.01
_diffrn_reflns_theta_max 25.01
_diffrn_reflns_theta_min 3.01
_diffrn_source 'Rotating Anode'
_diffrn_source_current 24.0
_diffrn_source_power 1.2
_diffrn_source_voltage 50.0
_exptl_absorpt_coefficient_mu 1.228
_exptl_absorpt_correction_T_max 1.000
_exptl_absorpt_correction_T_min 0.891
_exptl_absorpt_correction_type multi-scan
_exptl_crystal_colour Colorless
_exptl_crystal_density_diffrn 1.629
_exptl_crystal_density_method "'not measured'"
_exptl_crystal_description Prism
_exptl_crystal_F_000 2112
_exptl_crystal_preparation Fiber
_exptl_crystal_size_max 0.2
_exptl_crystal_size_mid 0.18
_exptl_crystal_size_min 0.12
_refine_diff_density_max 0.648
_refine_diff_density_min -0.956
_refine_diff_density_rms 0.073
_refine_ls_extinction_method none
_refine_ls_goodness_of_fit_ref 1.123
_refine_ls_hydrogen_treatment constr
_refine_ls_matrix_type full
_refine_ls_number_parameters 528
_refine_ls_number_reflns 7385
_refine_ls_number_restraints 20
_refine_ls_restrained_S_all 1.147
_refine_ls_R_factor_all 0.0485
_refine_ls_R_factor_gt 0.0385
_refine_ls_shift/su_max 0.001
_refine_ls_shift/su_mean 0.000
_refine_ls_structure_factor_coef Fsqd
_refine_ls_weighting_details 'calc w=1/[\s^2^(Fo^2^)+(0.0356P)^2^+7.1667P] where P=(Fo^2^+2Fc^2^)/3'
_refine_ls_weighting_scheme calc
_refine_ls_wR_factor_gt 0.0893
_refine_ls_wR_factor_ref 0.0929
_reflns_number_gt 6341
_reflns_number_total 7385
_reflns_threshold_expression >2sigma(I)
_cod_data_source_file c6ra07488j2.cif
_cod_data_source_block shelx
_cod_depositor_comments
;
The following automatic conversions were performed:

'_exptl_absorpt_correction_type' value 'Multi-scan' changed to
'multi-scan' according to
/usr/data/users/saulius/crontab/automatic-downloads/rss-feeds/RSC/lib/dictionaries/cif_core.dic
dictionary named 'cif_core.dic' version 2.4.2 from 2011-04-26.

Automatic conversion script
Id: cif_fix_values 4268 2015-11-12 08:31:59Z antanas 
;
_cod_original_cell_volume 4204.9(9)
_cod_database_code 7224916
_olex2_refinement_description
;
1. Fixed Uiso
 At 1.2 times of:
  All C(H) groups, All C(H,H) groups
 At 1.5 times of:
  All C(H,H,H) groups, All C(H,H,H,H,H,H) groups
2. Restrained distances
 C41-S7 = C41-S6
 1.74 with sigma of 0.01
3. Uiso/Uaniso restraints and constraints
C42 \\sim S6 \\sim S7: within 3.8A with sigma of 0.005 and sigma for terminal
atoms of 0.005
Uanis(S7) = Uanis(S6)
4. Others
 Sof(S6)=Sof(H6a)=Sof(H6b)=Sof(H6c)=1-FVAR(1)
 Sof(S7)=Sof(H42a)=Sof(H42b)=Sof(H42c)=FVAR(1)
5.a Riding coordinates:
 C42(H42a,H42b,H42c), C42(H6a,H6b,H6c)
5.b Secondary CH2 refined with riding coordinates:
 C36(H36a,H36b), C35(H35a,H35b), C14(H14a,H14b), C15(H15a,H15b)
5.c Aromatic/amide H refined with riding coordinates:
 C28(H28), C27(H27), C26(H26), C25(H25), C40(H40), C39(H39), C34(H34),
 C33(H33), C32(H32), C31(H31), C13(H13), C12(H12), C11(H11), C10(H10), C20(H20),
  C18(H18), C4(H4), C5(H5), C6(H6), C7(H7)
5.d Idealised Me refined as rotating group:
 C21(H21a,H21b,H21c)
;
_olex2_submission_special_instructions 'No special instructions were received'

loop_
_space_group_symop_id
_space_group_symop_operation_xyz
1 'x, y, z'
2 '-x+1/2, y+1/2, -z+1/2'
3 '-x, -y, -z'
4 'x-1/2, -y-1/2, z-1/2'

loop_
_atom_site_label
_atom_site_type_symbol
_atom_site_fract_x
_atom_site_fract_y
_atom_site_fract_z
_atom_site_U_iso_or_equiv
_atom_site_adp_type
_atom_site_occupancy
_atom_site_calc_flag
_atom_site_disorder_assembly
_atom_site_disorder_group
_atom_site_refinement_flags_posn
_atom_site_refinement_flags_adp
Fe2 Fe 0.81427(2) -0.06418(4) 0.12395(2) 0.01984(12) Uani 1 d . . . .
Fe1 Fe 0.31189(2) 0.11407(4) 0.28804(2) 0.01926(12) Uani 1 d . . . .
S9 S 0.93072(4) -0.01728(8) 0.09848(4) 0.0260(2) Uani 1 d . . . .
S8 S 0.83483(4) 0.00786(8) 0.22415(4) 0.02345(19) Uani 1 d . . . .
S10 S 0.78430(4) -0.09871(8) 0.01920(4) 0.0255(2) Uani 1 d . . . .
S11 S 0.69868(4) -0.11382(8) 0.15119(4) 0.02304(19) Uani 1 d . . . .
S4 S 0.22503(4) 0.23127(8) 0.33456(4) 0.02332(19) Uani 1 d . . . .
S3 S 0.26347(4) -0.05332(8) 0.32717(4) 0.02409(19) Uani 1 d . . . .
S5 S 0.46989(5) 0.17023(9) 0.57622(4) 0.0301(2) Uani 1 d . . . .
S1 S 0.37038(4) 0.28269(7) 0.26348(4) 0.02039(18) Uani 1 d . . . .
S2 S 0.40187(4) 0.00000(8) 0.24489(4) 0.02439(19) Uani 1 d . . . .
O2 O 0.86101(17) -0.3084(2) 0.15596(16) 0.0521(8) Uani 1 d . . . .
O1 O 0.22577(13) 0.1001(3) 0.16723(12) 0.0340(6) Uani 1 d . . . .
N2 N 0.78505(13) 0.1068(2) 0.10294(13) 0.0195(6) Uani 1 d A . . .
N1 N 0.36774(13) 0.1213(2) 0.37412(13) 0.0193(6) Uani 1 d . . . .
C22 C 0.8427(2) -0.2123(3) 0.14299(19) 0.0321(9) Uani 1 d . . . .
C23 C 0.96202(17) 0.0630(3) 0.16758(17) 0.0233(7) Uani 1 d . . . .
C28 C 1.03226(18) 0.1129(3) 0.17002(19) 0.0272(8) Uani 1 d . . . .
H28 H 1.0628 0.1007 0.1345 0.033 Uiso 1 calc . . R .
C27 C 1.05684(19) 0.1787(3) 0.2231(2) 0.0315(9) Uani 1 d . . . .
H27 H 1.1043 0.2110 0.2239 0.038 Uiso 1 calc . . R .
C26 C 1.0135(2) 0.1988(4) 0.2755(2) 0.0366(9) Uani 1 d . . . .
H26 H 1.0303 0.2473 0.3112 0.044 Uiso 1 calc . . R .
C25 C 0.94559(19) 0.1477(3) 0.27548(19) 0.0334(9) Uani 1 d . . . .
H25 H 0.9160 0.1584 0.3118 0.040 Uiso 1 calc . . R .
C24 C 0.92093(17) 0.0805(3) 0.22196(18) 0.0253(8) Uani 1 d . . . .
C36 C 0.77506(18) 0.1387(3) 0.21836(17) 0.0265(8) Uani 1 d . . . .
H36A H 0.7260 0.1148 0.2306 0.032 Uiso 1 calc . . R .
H36B H 0.7926 0.2021 0.2491 0.032 Uiso 1 calc . . R .
C37 C 0.77257(17) 0.1873(3) 0.15065(18) 0.0241(7) Uani 1 d . . . .
C40 C 0.75613(18) 0.3075(3) 0.1367(2) 0.0338(9) Uani 1 d A . . .
H40 H 0.7486 0.3634 0.1710 0.041 Uiso 1 calc . . R .
C41 C 0.75093(19) 0.3448(3) 0.0723(2) 0.0365(10) Uani 1 d . . D .
C39 C 0.76345(19) 0.2622(4) 0.0235(2) 0.0346(9) Uani 1 d A . . .
H39 H 0.7602 0.2859 -0.0210 0.042 Uiso 1 calc . . R .
C38 C 0.78069(17) 0.1454(3) 0.04044(18) 0.0255(8) Uani 1 d . . . .
C35 C 0.79839(19) 0.0537(3) -0.01057(17) 0.0295(8) Uani 1 d A . . .
H35A H 0.8493 0.0634 -0.0224 0.035 Uiso 1 calc . . R .
H35B H 0.7675 0.0676 -0.0503 0.035 Uiso 1 calc . . R .
C29 C 0.68815(17) -0.1061(3) 0.01661(17) 0.0235(7) Uani 1 d . . . .
C34 C 0.65068(19) -0.1052(4) -0.04349(18) 0.0317(8) Uani 1 d . . . .
H34 H 0.6760 -0.0955 -0.0825 0.038 Uiso 1 calc . . R .
C33 C 0.5767(2) -0.1184(4) -0.04634(18) 0.0326(9) Uani 1 d . . . .
H33 H 0.5507 -0.1151 -0.0871 0.039 Uiso 1 calc . . R .
C32 C 0.54084(19) -0.1364(3) 0.01070(18) 0.0277(8) Uani 1 d . . . .
H32 H 0.4901 -0.1484 0.0087 0.033 Uiso 1 calc . . R .
C31 C 0.57750(18) -0.1372(3) 0.07034(17) 0.0252(8) Uani 1 d . . . .
H31 H 0.5518 -0.1498 0.1090 0.030 Uiso 1 calc . . R .
C30 C 0.65266(17) -0.1196(3) 0.07464(16) 0.0204(7) Uani 1 d . . . .
S7 S 0.73077(10) 0.48925(15) 0.04071(12) 0.0395(5) Uani 0.675(3) d A 1 D U
S6 S 0.7309(2) 0.5028(4) 0.0743(3) 0.0395(5) Uani 0.325(3) d A 2 D U
C1 C 0.26050(17) 0.1067(3) 0.21459(17) 0.0243(7) Uani 1 d . . . .
C8 C 0.17586(18) 0.1231(3) 0.37647(18) 0.0289(8) Uani 1 d . . . .
C13 C 0.1180(2) 0.1594(4) 0.4144(2) 0.0401(10) Uani 1 d . . . .
H13 H 0.1081 0.2430 0.4199 0.048 Uiso 1 calc . . R .
C12 C 0.0757(2) 0.0739(5) 0.4436(3) 0.0590(14) Uani 1 d . . . .
H12 H 0.0369 0.0996 0.4691 0.071 Uiso 1 calc . . R .
C11 C 0.0888(3) -0.0491(5) 0.4364(3) 0.0580(13) Uani 1 d . . . .
H11 H 0.0583 -0.1069 0.4557 0.070 Uiso 1 calc . . R .
C10 C 0.1460(2) -0.0865(4) 0.4013(2) 0.0436(10) Uani 1 d . . . .
H10 H 0.1559 -0.1703 0.3964 0.052 Uiso 1 calc . . R .
C9 C 0.18963(18) -0.0007(3) 0.37276(18) 0.0297(8) Uani 1 d . . . .
C14 C 0.33091(18) -0.0857(3) 0.39180(17) 0.0247(7) Uani 1 d . . . .
H14A H 0.3076 -0.1271 0.4283 0.030 Uiso 1 calc . . R .
H14B H 0.3679 -0.1408 0.3749 0.030 Uiso 1 calc . . R .
C16 C 0.36655(17) 0.0284(3) 0.41653(16) 0.0212(7) Uani 1 d . . . .
C20 C 0.39738(17) 0.0357(3) 0.47940(17) 0.0237(7) Uani 1 d . . . .
H20 H 0.3944 -0.0306 0.5087 0.028 Uiso 1 calc . . R .
C19 C 0.43261(17) 0.1414(3) 0.49856(16) 0.0213(7) Uani 1 d . . . .
C18 C 0.43725(16) 0.2351(3) 0.45293(16) 0.0212(7) Uani 1 d . . . .
H18 H 0.4637 0.3064 0.4637 0.025 Uiso 1 calc . . R .
C17 C 0.40339(16) 0.2234(3) 0.39243(16) 0.0194(7) Uani 1 d . . . .
C15 C 0.40056(17) 0.3272(3) 0.34535(16) 0.0226(7) Uani 1 d . . . .
H15A H 0.4492 0.3637 0.3436 0.027 Uiso 1 calc . . R .
H15B H 0.3675 0.3898 0.3615 0.027 Uiso 1 calc . . R .
C3 C 0.45250(16) 0.2331(3) 0.23017(16) 0.0209(7) Uani 1 d . . . .
C4 C 0.49926(18) 0.3190(3) 0.20641(17) 0.0272(8) Uani 1 d . . . .
H4 H 0.4880 0.4026 0.2091 0.033 Uiso 1 calc . . R .
C5 C 0.56247(18) 0.2819(4) 0.17867(18) 0.0318(9) Uani 1 d . . . .
H5 H 0.5947 0.3398 0.1618 0.038 Uiso 1 calc . . R .
C6 C 0.57816(18) 0.1597(4) 0.17577(17) 0.0303(8) Uani 1 d . . . .
H6 H 0.6218 0.1342 0.1573 0.036 Uiso 1 calc . . R .
C7 C 0.53165(17) 0.0746(3) 0.19917(17) 0.0268(8) Uani 1 d . . . .
H7 H 0.5443 -0.0086 0.1975 0.032 Uiso 1 calc . . R .
C2 C 0.46559(17) 0.1084(3) 0.22550(16) 0.0228(7) Uani 1 d . . . .
C21 C 0.4492(2) 0.0383(4) 0.6220(2) 0.0378(9) Uani 1 d . . . .
H21A H 0.4690 -0.0332 0.6008 0.057 Uiso 1 calc . . GR .
H21B H 0.3967 0.0301 0.6241 0.057 Uiso 1 calc . . GR .
H21C H 0.4705 0.0457 0.6663 0.057 Uiso 1 calc . . GR .
C42 C 0.6966(4) 0.5583(5) 0.1071(3) 0.0749(13) Uani 1 d . . . U
H42A H 0.6626 0.6212 0.0921 0.112 Uiso 0.675(3) d A 1 R .
H42B H 0.6715 0.4990 0.1334 0.112 Uiso 0.675(3) d A 1 R .
H42C H 0.7359 0.5953 0.1334 0.112 Uiso 0.675(3) d A 1 R .
H6A H 0.6638 0.6083 0.0799 0.112 Uiso 0.325(3) d A 2 R .
H6B H 0.6685 0.5052 0.1347 0.112 Uiso 0.325(3) d A 2 R .
H6C H 0.7276 0.6107 0.1347 0.112 Uiso 0.325(3) d A 2 R .

loop_
_atom_site_aniso_label
_atom_site_aniso_U_11
_atom_site_aniso_U_22
_atom_site_aniso_U_33
_atom_site_aniso_U_23
_atom_site_aniso_U_13
_atom_site_aniso_U_12
Fe2 0.0190(2) 0.0145(2) 0.0257(3) -0.0009(2) -0.00196(19) 0.00084(19)
Fe1 0.0143(2) 0.0180(2) 0.0253(3) -0.0012(2) -0.00208(18) -0.00048(18)
S9 0.0184(4) 0.0258(5) 0.0337(5) -0.0049(4) -0.0013(3) 0.0023(3)
S8 0.0228(4) 0.0217(4) 0.0254(4) -0.0005(4) -0.0034(3) -0.0012(3)
S10 0.0214(4) 0.0286(5) 0.0265(4) -0.0055(4) 0.0023(3) -0.0024(3)
S11 0.0240(4) 0.0218(4) 0.0231(4) 0.0016(4) -0.0008(3) -0.0042(3)
S4 0.0175(4) 0.0241(4) 0.0284(4) -0.0003(4) 0.0010(3) 0.0021(3)
S3 0.0213(4) 0.0208(4) 0.0298(5) -0.0029(4) -0.0027(3) -0.0059(3)
S5 0.0318(5) 0.0288(5) 0.0290(5) -0.0026(4) -0.0097(4) 0.0016(4)
S1 0.0155(4) 0.0178(4) 0.0278(4) 0.0016(3) -0.0004(3) 0.0022(3)
S2 0.0212(4) 0.0183(4) 0.0337(5) -0.0031(4) 0.0010(3) 0.0016(3)
O2 0.063(2) 0.0209(16) 0.071(2) 0.0002(15) -0.0133(17) 0.0127(14)
O1 0.0250(13) 0.0506(17) 0.0261(14) -0.0032(12) -0.0034(11) -0.0013(12)
N2 0.0132(13) 0.0173(14) 0.0280(15) 0.0026(12) -0.0014(11) -0.0006(11)
N1 0.0153(13) 0.0146(14) 0.0276(15) -0.0017(12) -0.0029(11) 0.0011(11)
C22 0.031(2) 0.026(2) 0.038(2) -0.0024(17) -0.0044(16) 0.0009(16)
C23 0.0198(16) 0.0137(16) 0.036(2) 0.0010(15) -0.0060(14) 0.0046(13)
C28 0.0215(17) 0.0176(17) 0.042(2) 0.0047(16) -0.0028(15) 0.0041(14)
C27 0.0209(17) 0.0177(18) 0.055(3) -0.0012(17) -0.0086(17) 0.0024(14)
C26 0.032(2) 0.031(2) 0.046(2) -0.0105(19) -0.0143(18) -0.0018(17)
C25 0.0280(19) 0.032(2) 0.040(2) -0.0063(18) -0.0058(16) 0.0004(16)
C24 0.0195(16) 0.0196(17) 0.036(2) 0.0008(15) -0.0078(15) 0.0014(14)
C36 0.0225(17) 0.0243(19) 0.033(2) -0.0103(16) -0.0006(15) 0.0005(14)
C37 0.0147(15) 0.0193(18) 0.038(2) -0.0001(16) 0.0015(14) -0.0012(13)
C40 0.0214(18) 0.0167(18) 0.064(3) -0.0053(18) 0.0091(18) -0.0009(14)
C41 0.0215(18) 0.0206(19) 0.068(3) 0.016(2) 0.0036(18) 0.0020(15)
C39 0.0223(18) 0.035(2) 0.047(2) 0.0179(19) -0.0027(16) -0.0020(16)
C38 0.0168(16) 0.0242(18) 0.036(2) 0.0075(16) -0.0014(14) -0.0048(14)
C35 0.0267(18) 0.036(2) 0.0257(18) 0.0088(17) 0.0006(15) -0.0080(16)
C29 0.0211(17) 0.0204(18) 0.0290(18) -0.0052(15) 0.0001(14) -0.0015(14)
C34 0.0280(19) 0.039(2) 0.0278(19) -0.0054(17) 0.0009(15) -0.0056(16)
C33 0.030(2) 0.039(2) 0.028(2) -0.0042(17) -0.0077(16) -0.0018(17)
C32 0.0215(17) 0.0259(19) 0.035(2) -0.0026(16) -0.0031(15) -0.0012(14)
C31 0.0254(18) 0.0201(18) 0.0301(19) -0.0016(15) 0.0031(15) -0.0027(14)
C30 0.0236(17) 0.0121(16) 0.0253(17) -0.0038(14) -0.0022(13) -0.0010(13)
S7 0.0569(8) 0.0201(7) 0.0422(13) 0.0081(9) 0.0100(10) 0.0125(6)
S6 0.0569(8) 0.0201(7) 0.0422(13) 0.0081(9) 0.0100(10) 0.0125(6)
C1 0.0184(16) 0.0269(19) 0.0278(19) -0.0006(15) 0.0041(15) 0.0012(14)
C8 0.0198(17) 0.036(2) 0.031(2) 0.0003(17) 0.0019(14) -0.0050(15)
C13 0.030(2) 0.044(2) 0.047(2) 0.000(2) 0.0120(18) 0.0022(18)
C12 0.042(3) 0.062(3) 0.076(4) 0.000(3) 0.037(2) -0.002(2)
C11 0.050(3) 0.054(3) 0.072(3) 0.001(3) 0.031(3) -0.017(2)
C10 0.036(2) 0.038(2) 0.057(3) -0.002(2) 0.011(2) -0.0131(19)
C9 0.0222(17) 0.035(2) 0.032(2) -0.0006(17) 0.0028(15) -0.0067(16)
C14 0.0255(17) 0.0146(17) 0.034(2) 0.0001(15) -0.0041(15) -0.0023(14)
C16 0.0178(16) 0.0159(16) 0.0297(18) -0.0020(14) -0.0003(13) 0.0014(13)
C20 0.0231(17) 0.0168(17) 0.0312(19) 0.0031(15) -0.0009(14) 0.0019(14)
C19 0.0186(16) 0.0188(17) 0.0263(18) -0.0048(14) -0.0031(13) 0.0048(13)
C18 0.0154(15) 0.0136(16) 0.0344(19) -0.0039(14) -0.0011(14) 0.0011(13)
C17 0.0146(15) 0.0130(16) 0.0305(18) -0.0036(14) -0.0012(13) 0.0026(12)
C15 0.0209(16) 0.0166(17) 0.0301(19) -0.0051(15) -0.0007(14) 0.0001(13)
C3 0.0149(15) 0.0234(18) 0.0242(17) -0.0012(14) -0.0022(13) 0.0032(13)
C4 0.0221(17) 0.0258(19) 0.034(2) -0.0013(16) -0.0008(15) -0.0031(15)
C5 0.0188(17) 0.039(2) 0.038(2) -0.0062(18) 0.0022(15) -0.0070(16)
C6 0.0154(16) 0.046(2) 0.0297(19) -0.0119(18) 0.0017(14) -0.0003(16)
C7 0.0185(16) 0.032(2) 0.0296(19) -0.0059(16) -0.0051(14) 0.0066(15)
C2 0.0194(16) 0.0236(18) 0.0249(18) -0.0028(15) -0.0052(13) 0.0025(14)
C21 0.038(2) 0.037(2) 0.039(2) 0.0069(19) -0.0059(18) 0.0009(18)
C42 0.098(3) 0.053(2) 0.074(3) 0.006(2) 0.013(3) 0.002(2)

loop_
_atom_type_symbol
_atom_type_description
_atom_type_scat_dispersion_real
_atom_type_scat_dispersion_imag
_atom_type_scat_source
C C 0.0033 0.0016 'International Tables Vol C Tables 4.2.6.8 and 6.1.1.4'
H H 0.0000 0.0000 'International Tables Vol C Tables 4.2.6.8 and 6.1.1.4'
Fe Fe 0.3463 0.8444 'International Tables Vol C Tables 4.2.6.8 and 6.1.1.4'
N N 0.0061 0.0033 'International Tables Vol C Tables 4.2.6.8 and 6.1.1.4'
O O 0.0106 0.0060 'International Tables Vol C Tables 4.2.6.8 and 6.1.1.4'
S S 0.1246 0.1234 'International Tables Vol C Tables 4.2.6.8 and 6.1.1.4'

loop_
_geom_angle_atom_site_label_1
_geom_angle_atom_site_label_2
_geom_angle_atom_site_label_3
_geom_angle
S9 Fe2 S11 178.77(4)
S8 Fe2 S9 89.97(3)
S8 Fe2 S10 168.20(4)
S8 Fe2 S11 89.42(3)
S10 Fe2 S9 91.25(4)
S10 Fe2 S11 89.56(3)
N2 Fe2 S9 89.29(8)
N2 Fe2 S8 84.08(8)
N2 Fe2 S10 84.19(8)
N2 Fe2 S11 91.71(8)
C22 Fe2 S9 89.07(13)
C22 Fe2 S8 95.08(13)
C22 Fe2 S10 96.68(13)
C22 Fe2 S11 89.92(13)
C22 Fe2 N2 178.16(14)
S3 Fe1 S4 91.12(4)
S3 Fe1 S1 171.06(4)
S3 Fe1 S2 89.55(4)
S1 Fe1 S4 88.73(3)
S1 Fe1 S2 90.25(3)
S2 Fe1 S4 177.64(4)
N1 Fe1 S4 87.69(8)
N1 Fe1 S3 85.29(8)
N1 Fe1 S1 85.77(8)
N1 Fe1 S2 90.11(8)
C1 Fe1 S4 90.89(11)
C1 Fe1 S3 93.28(12)
C1 Fe1 S1 95.66(12)
C1 Fe1 S2 91.32(11)
C1 Fe1 N1 177.97(13)
C23 S9 Fe2 102.45(12)
C24 S8 Fe2 105.03(12)
C24 S8 C36 100.62(16)
C36 S8 Fe2 98.11(12)
C35 S10 Fe2 97.55(12)
C29 S10 Fe2 104.41(12)
C29 S10 C35 100.89(16)
C30 S11 Fe2 102.55(11)
C8 S4 Fe1 101.87(13)
C9 S3 Fe1 104.30(13)
C9 S3 C14 101.69(17)
C14 S3 Fe1 98.65(11)
C19 S5 C21 104.25(18)
C15 S1 Fe1 98.83(11)
C3 S1 Fe1 105.13(12)
C3 S1 C15 101.52(15)
C2 S2 Fe1 102.74(12)
C37 N2 Fe2 121.2(2)
C37 N2 C38 118.3(3)
C38 N2 Fe2 120.5(2)
C16 N1 Fe1 121.1(2)
C16 N1 C17 118.4(3)
C17 N1 Fe1 120.4(2)
O2 C22 Fe2 179.4(4)
C28 C23 S9 120.2(3)
C24 C23 S9 123.0(3)
C24 C23 C28 116.8(3)
C23 C28 H28 119.6
C27 C28 C23 120.8(3)
C27 C28 H28 119.6
C28 C27 H27 119.5
C28 C27 C26 121.0(3)
C26 C27 H27 119.5
C27 C26 H26 120.3
C25 C26 C27 119.4(4)
C25 C26 H26 120.3
C26 C25 H25 120.2
C26 C25 C24 119.5(4)
C24 C25 H25 120.2
C23 C24 S8 118.4(3)
C23 C24 C25 122.4(3)
C25 C24 S8 119.2(3)
S8 C36 H36A 109.6
S8 C36 H36B 109.6
H36A C36 H36B 108.1
C37 C36 S8 110.2(2)
C37 C36 H36A 109.6
C37 C36 H36B 109.6
N2 C37 C36 116.0(3)
N2 C37 C40 121.6(3)
C40 C37 C36 122.4(3)
C37 C40 H40 120.4
C41 C40 C37 119.2(4)
C41 C40 H40 120.4
C40 C41 S7 128.9(3)
C40 C41 S6 106.0(3)
C39 C41 C40 119.1(3)
C39 C41 S7 111.9(3)
C39 C41 S6 134.8(4)
S7 C41 S6 22.97(13)
C41 C39 H39 120.5
C38 C39 C41 118.9(4)
C38 C39 H39 120.5
N2 C38 C39 122.8(4)
N2 C38 C35 116.2(3)
C39 C38 C35 120.9(3)
S10 C35 H35A 109.5
S10 C35 H35B 109.5
C38 C35 S10 110.7(2)
C38 C35 H35A 109.5
C38 C35 H35B 109.5
H35A C35 H35B 108.1
C34 C29 S10 119.4(3)
C30 C29 S10 119.0(3)
C30 C29 C34 121.5(3)
C29 C34 H34 120.0
C33 C34 C29 120.0(3)
C33 C34 H34 120.0
C34 C33 H33 120.3
C34 C33 C32 119.3(3)
C32 C33 H33 120.3
C33 C32 H32 119.5
C31 C32 C33 121.0(3)
C31 C32 H32 119.5
C32 C31 H31 119.7
C32 C31 C30 120.6(3)
C30 C31 H31 119.7
C29 C30 S11 122.0(2)
C29 C30 C31 117.5(3)
C31 C30 S11 120.5(3)
C42 S7 C41 101.2(3)
C41 S6 H42B 97.8
C41 S6 H42C 130.0
C41 S6 H6A 145.0
C41 S6 H6B 100.3
C41 S6 H6C 135.1
C42 S6 C41 132.1(5)
C42 S6 H42B 34.5
C42 S6 H42C 37.8
C42 S6 H6A 32.8
C42 S6 H6B 32.2
C42 S6 H6C 32.5
H42B S6 H42C 58.8
H42B S6 H6A 57.8
H42B S6 H6B 2.5
H42B S6 H6C 56.8
H42C S6 H6A 62.0
H42C S6 H6B 57.5
H42C S6 H6C 6.5
H6A S6 H6B 55.4
H6A S6 H6C 55.5
H6B S6 H6C 55.3
O1 C1 Fe1 178.4(3)
C13 C8 S4 120.0(3)
C9 C8 S4 122.9(3)
C9 C8 C13 117.0(3)
C8 C13 H13 119.9
C12 C13 C8 120.2(4)
C12 C13 H13 119.9
C13 C12 H12 119.4
C13 C12 C11 121.3(4)
C11 C12 H12 119.4
C12 C11 H11 120.2
C10 C11 C12 119.5(4)
C10 C11 H11 120.2
C11 C10 H10 120.3
C11 C10 C9 119.4(4)
C9 C10 H10 120.3
C8 C9 S3 119.6(3)
C10 C9 S3 117.9(3)
C10 C9 C8 122.4(3)
S3 C14 H14A 109.4
S3 C14 H14B 109.4
H14A C14 H14B 108.0
C16 C14 S3 111.2(2)
C16 C14 H14A 109.4
C16 C14 H14B 109.4
N1 C16 C14 116.1(3)
N1 C16 C20 122.5(3)
C20 C16 C14 121.4(3)
C16 C20 H20 120.6
C19 C20 C16 118.9(3)
C19 C20 H20 120.6
C20 C19 S5 125.4(3)
C20 C19 C18 118.2(3)
C18 C19 S5 116.3(2)
C19 C18 H18 120.1
C17 C18 C19 119.7(3)
C17 C18 H18 120.1
N1 C17 C18 122.0(3)
N1 C17 C15 117.0(3)
C18 C17 C15 120.9(3)
S1 C15 H15A 109.0
S1 C15 H15B 109.0
C17 C15 S1 113.0(2)
C17 C15 H15A 109.0
C17 C15 H15B 109.0
H15A C15 H15B 107.8
C4 C3 S1 118.7(3)
C4 C3 C2 122.4(3)
C2 C3 S1 118.8(3)
C3 C4 H4 120.2
C5 C4 C3 119.5(3)
C5 C4 H4 120.2
C4 C5 H5 120.3
C6 C5 C4 119.3(3)
C6 C5 H5 120.3
C5 C6 H6 119.4
C7 C6 C5 121.1(3)
C7 C6 H6 119.4
C6 C7 H7 119.4
C6 C7 C2 121.3(3)
C2 C7 H7 119.4
C3 C2 S2 122.7(3)
C3 C2 C7 116.2(3)
C7 C2 S2 120.9(3)
S5 C21 H21A 109.5
S5 C21 H21B 109.5
S5 C21 H21C 109.5
H21A C21 H21B 109.5
H21A C21 H21C 109.5
H21B C21 H21C 109.5
S7 C42 H42A 108.9
S7 C42 H42B 109.9
S7 C42 H42C 109.7
S7 C42 H6A 92.3
S7 C42 H6B 114.6
S7 C42 H6C 119.9
S6 C42 S7 16.8(3)
S6 C42 H42A 125.0
S6 C42 H42B 104.8
S6 C42 H42C 97.5
S6 C42 H6A 108.8
S6 C42 H6B 110.1
S6 C42 H6C 109.5
H42A C42 H42B 109.4
H42A C42 H42C 109.5
H42A C42 H6A 17.0
H42A C42 H6B 104.7
H42A C42 H6C 96.8
H42B C42 H42C 109.5
H42B C42 H6A 113.2
H42B C42 H6B 5.4
H42B C42 H6C 110.9
H42C C42 H6A 120.8
H42C C42 H6B 109.4
H42C C42 H6C 13.6
H6A C42 H6B 109.5
H6A C42 H6C 109.5
H6B C42 H6C 109.5

loop_
_geom_bond_atom_site_label_1
_geom_bond_atom_site_label_2
_geom_bond_distance
Fe2 S9 2.3021(10)
Fe2 S8 2.2235(10)
Fe2 S10 2.2318(10)
Fe2 S11 2.3035(10)
Fe2 N2 2.008(3)
Fe2 C22 1.759(4)
Fe1 S4 2.3031(9)
Fe1 S3 2.2203(10)
Fe1 S1 2.2243(9)
Fe1 S2 2.2965(10)
Fe1 N1 2.015(3)
Fe1 C1 1.754(4)
S9 C23 1.752(4)
S8 C24 1.790(3)
S8 C36 1.823(3)
S10 C35 1.814(4)
S10 C29 1.785(3)
S11 C30 1.760(3)
S4 C8 1.749(4)
S3 C9 1.786(4)
S3 C14 1.824(3)
S5 C19 1.742(3)
S5 C21 1.784(4)
S1 C15 1.818(3)
S1 C3 1.780(3)
S2 C2 1.740(3)
O2 C22 1.144(5)
O1 C1 1.148(4)
N2 C37 1.350(4)
N2 C38 1.351(4)
N1 C16 1.346(4)
N1 C17 1.355(4)
C23 C28 1.415(5)
C23 C24 1.388(5)
C28 H28 0.9500
C28 C27 1.374(5)
C27 H27 0.9500
C27 C26 1.385(6)
C26 H26 0.9500
C26 C25 1.381(5)
C25 H25 0.9500
C25 C24 1.388(5)
C36 H36A 0.9900
C36 H36B 0.9900
C36 C37 1.488(5)
C37 C40 1.390(5)
C40 H40 0.9500
C40 C41 1.384(6)
C41 C39 1.380(6)
C41 S7 1.757(4)
C41 S6 1.785(5)
C39 H39 0.9500
C39 C38 1.373(5)
C38 C35 1.501(5)
C35 H35A 0.9900
C35 H35B 0.9900
C29 C34 1.392(5)
C29 C30 1.390(5)
C34 H34 0.9500
C34 C33 1.380(5)
C33 H33 0.9500
C33 C32 1.382(5)
C32 H32 0.9500
C32 C31 1.377(5)
C31 H31 0.9500
C31 C30 1.408(5)
S7 C42 1.704(6)
S6 C42 1.125(7)
S6 H42B 1.6708
S6 H42C 1.5858
S6 H6A 1.7138
S6 H6B 1.7276
S6 H6C 1.7213
C8 C13 1.407(5)
C8 C9 1.395(5)
C13 H13 0.9500
C13 C12 1.380(6)
C12 H12 0.9500
C12 C11 1.390(7)
C11 H11 0.9500
C11 C10 1.370(6)
C10 H10 0.9500
C10 C9 1.390(5)
C14 H14A 0.9900
C14 H14B 0.9900
C14 C16 1.504(5)
C16 C20 1.393(5)
C20 H20 0.9500
C20 C19 1.388(5)
C19 C18 1.401(5)
C18 H18 0.9500
C18 C17 1.376(5)
C17 C15 1.499(5)
C15 H15A 0.9900
C15 H15B 0.9900
C3 C4 1.387(5)
C3 C2 1.403(5)
C4 H4 0.9500
C4 C5 1.385(5)
C5 H5 0.9500
C5 C6 1.383(6)
C6 H6 0.9500
C6 C7 1.376(5)
C7 H7 0.9500
C7 C2 1.409(5)
C21 H21A 0.9800
C21 H21B 0.9800
C21 H21C 0.9800
C42 H42A 0.9800
C42 H42B 0.9802
C42 H42C 0.9800
C42 H6A 0.9799
C42 H6B 0.9801
C42 H6C 0.9799

loop_
_geom_torsion_atom_site_label_1
_geom_torsion_atom_site_label_2
_geom_torsion_atom_site_label_3
_geom_torsion_atom_site_label_4
_geom_torsion
Fe2 S9 C23 C28 -177.5(2)
Fe2 S9 C23 C24 3.0(3)
Fe2 S8 C24 C23 -10.4(3)
Fe2 S8 C24 C25 172.4(3)
Fe2 S8 C36 C37 -33.0(2)
Fe2 S10 C35 C38 -32.8(2)
Fe2 S10 C29 C34 168.6(3)
Fe2 S10 C29 C30 -15.1(3)
Fe2 S11 C30 C29 5.1(3)
Fe2 S11 C30 C31 -174.3(2)
Fe2 N2 C37 C36 -5.5(4)
Fe2 N2 C37 C40 176.5(2)
Fe2 N2 C38 C39 -177.7(3)
Fe2 N2 C38 C35 0.3(4)
Fe1 S4 C8 C13 177.6(3)
Fe1 S4 C8 C9 -4.5(3)
Fe1 S3 C9 C8 -0.3(3)
Fe1 S3 C9 C10 177.2(3)
Fe1 S3 C14 C16 28.5(3)
Fe1 S1 C15 C17 22.4(2)
Fe1 S1 C3 C4 176.3(2)
Fe1 S1 C3 C2 -0.1(3)
Fe1 S2 C2 C3 -7.1(3)
Fe1 S2 C2 C7 177.9(3)
Fe1 N1 C16 C14 8.8(4)
Fe1 N1 C16 C20 -172.2(2)
Fe1 N1 C17 C18 174.7(2)
Fe1 N1 C17 C15 -1.5(4)
S9 Fe2 S8 C24 9.27(12)
S9 Fe2 S8 C36 112.62(12)
S9 Fe2 S10 C35 -63.85(12)
S9 Fe2 S10 C29 -167.19(12)
S9 Fe2 S11 C30 -142.4(19)
S9 Fe2 N2 C37 -104.3(2)
S9 Fe2 N2 C38 72.6(2)
S9 Fe2 C22 O2 115(34)
S9 C23 C28 C27 178.2(3)
S9 C23 C24 S8 5.0(4)
S9 C23 C24 C25 -177.8(3)
S8 Fe2 S9 C23 -7.19(11)
S8 Fe2 S10 C35 32.0(2)
S8 Fe2 S10 C29 -71.4(2)
S8 Fe2 S11 C30 157.27(11)
S8 Fe2 N2 C37 -14.2(2)
S8 Fe2 N2 C38 162.7(2)
S8 Fe2 C22 O2 25(34)
S8 C36 C37 N2 27.6(4)
S8 C36 C37 C40 -154.4(3)
S10 Fe2 S9 C23 161.07(11)
S10 Fe2 S8 C24 -86.7(2)
S10 Fe2 S8 C36 16.7(2)
S10 Fe2 S11 C30 -10.97(11)
S10 Fe2 N2 C37 164.4(2)
S10 Fe2 N2 C38 -18.7(2)
S10 Fe2 C22 O2 -154(100)
S10 C29 C34 C33 176.0(3)
S10 C29 C30 S11 6.8(4)
S10 C29 C30 C31 -173.8(2)
S11 Fe2 S9 C23 -67.6(19)
S11 Fe2 S8 C24 -171.80(12)
S11 Fe2 S8 C36 -68.44(12)
S11 Fe2 S10 C35 117.08(12)
S11 Fe2 S10 C29 13.73(12)
S11 Fe2 N2 C37 75.0(2)
S11 Fe2 N2 C38 -108.1(2)
S11 Fe2 C22 O2 -65(34)
S4 Fe1 S3 C9 -1.86(13)
S4 Fe1 S3 C14 -106.36(12)
S4 Fe1 S1 C15 70.14(11)
S4 Fe1 S1 C3 174.70(11)
S4 Fe1 S2 C2 -59.4(10)
S4 Fe1 N1 C16 100.3(2)
S4 Fe1 N1 C17 -75.1(2)
S4 Fe1 C1 O1 -71(12)
S4 C8 C13 C12 175.1(4)
S4 C8 C9 S3 3.5(5)
S4 C8 C9 C10 -173.8(3)
S3 Fe1 S4 C8 3.17(13)
S3 Fe1 S1 C15 -19.0(3)
S3 Fe1 S1 C3 85.5(3)
S3 Fe1 S2 C2 -165.92(12)
S3 Fe1 N1 C16 9.0(2)
S3 Fe1 N1 C17 -166.5(2)
S3 Fe1 C1 O1 20(12)
S3 C14 C16 N1 -26.3(4)
S3 C14 C16 C20 154.7(3)
S5 C19 C18 C17 -174.1(2)
S1 Fe1 S4 C8 -167.89(13)
S1 Fe1 S3 C9 87.1(3)
S1 Fe1 S3 C14 -17.4(3)
S1 Fe1 S2 C2 5.14(12)
S1 Fe1 N1 C16 -170.8(2)
S1 Fe1 N1 C17 13.8(2)
S1 Fe1 C1 O1 -160(12)
S1 C3 C4 C5 -178.2(3)
S1 C3 C2 S2 5.2(4)
S1 C3 C2 C7 -179.6(2)
S2 Fe1 S4 C8 -103.3(10)
S2 Fe1 S3 C9 175.88(13)
S2 Fe1 S3 C14 71.38(12)
S2 Fe1 S1 C15 -107.73(11)
S2 Fe1 S1 C3 -3.17(11)
S2 Fe1 N1 C16 -80.6(2)
S2 Fe1 N1 C17 104.0(2)
S2 Fe1 C1 O1 109(12)
N2 Fe2 S9 C23 76.89(14)
N2 Fe2 S8 C24 -80.02(14)
N2 Fe2 S8 C36 23.33(14)
N2 Fe2 S10 C35 25.32(14)
N2 Fe2 S10 C29 -78.03(14)
N2 Fe2 S11 C30 73.21(13)
N2 Fe2 C22 O2 88(34)
N2 C37 C40 C41 1.4(5)
N2 C38 C35 S10 24.3(4)
N1 Fe1 S4 C8 -82.07(14)
N1 Fe1 S3 C9 85.73(14)
N1 Fe1 S3 C14 -18.77(14)
N1 Fe1 S1 C15 -17.64(13)
N1 Fe1 S1 C3 86.92(13)
N1 Fe1 S2 C2 -80.63(14)
N1 Fe1 C1 O1 -26(15)
N1 C16 C20 C19 -2.0(5)
N1 C17 C15 S1 -15.8(4)
C22 Fe2 S9 C23 -102.27(17)
C22 Fe2 S8 C24 98.33(17)
C22 Fe2 S8 C36 -158.31(17)
C22 Fe2 S10 C35 -153.05(17)
C22 Fe2 S10 C29 103.60(17)
C22 Fe2 S11 C30 -107.65(17)
C22 Fe2 N2 C37 -77(5)
C22 Fe2 N2 C38 100(5)
C23 C28 C27 C26 -0.4(5)
C28 C23 C24 S8 -174.6(2)
C28 C23 C24 C25 2.6(5)
C28 C27 C26 C25 2.6(6)
C27 C26 C25 C24 -2.2(6)
C26 C25 C24 S8 176.7(3)
C26 C25 C24 C23 -0.4(6)
C24 S8 C36 C37 74.1(3)
C24 C23 C28 C27 -2.1(5)
C36 S8 C24 C23 -111.9(3)
C36 S8 C24 C25 70.9(3)
C36 C37 C40 C41 -176.5(3)
C37 N2 C38 C39 -0.7(5)
C37 N2 C38 C35 177.3(3)
C37 C40 C41 C39 -1.1(5)
C37 C40 C41 S7 179.7(3)
C37 C40 C41 S6 -179.0(3)
C40 C41 C39 C38 0.0(5)
C40 C41 S7 C42 -15.3(4)
C40 C41 S6 C42 -36.8(8)
C41 C39 C38 N2 0.9(5)
C41 C39 C38 C35 -176.9(3)
C41 S7 C42 S6 42.6(9)
C41 S6 C42 S7 -118.1(13)
C39 C41 S7 C42 165.4(3)
C39 C41 S6 C42 145.8(7)
C39 C38 C35 S10 -157.7(3)
C38 N2 C37 C36 177.5(3)
C38 N2 C37 C40 -0.5(5)
C35 S10 C29 C34 67.8(3)
C35 S10 C29 C30 -115.9(3)
C29 S10 C35 C38 73.5(3)
C29 C34 C33 C32 -2.1(6)
C34 C29 C30 S11 -177.0(3)
C34 C29 C30 C31 2.4(5)
C34 C33 C32 C31 2.2(6)
C33 C32 C31 C30 0.0(5)
C32 C31 C30 S11 177.1(3)
C32 C31 C30 C29 -2.3(5)
C30 C29 C34 C33 -0.2(6)
S7 C41 C39 C38 179.3(3)
S7 C41 S6 C42 140.7(10)
S6 C41 C39 C38 177.2(4)
S6 C41 S7 C42 -18.4(5)
C1 Fe1 S4 C8 96.47(17)
C1 Fe1 S3 C9 -92.82(16)
C1 Fe1 S3 C14 162.68(16)
C1 Fe1 S1 C15 160.91(15)
C1 Fe1 S1 C3 -94.53(16)
C1 Fe1 S2 C2 100.81(16)
C1 Fe1 N1 C16 54(4)
C1 Fe1 N1 C17 -121(4)
C8 C13 C12 C11 -0.1(8)
C13 C8 C9 S3 -178.5(3)
C13 C8 C9 C10 4.1(6)
C13 C12 C11 C10 1.9(8)
C12 C11 C10 C9 -0.7(8)
C11 C10 C9 S3 -179.8(4)
C11 C10 C9 C8 -2.4(7)
C9 S3 C14 C16 -78.2(3)
C9 C8 C13 C12 -2.9(6)
C14 S3 C9 C8 101.9(3)
C14 S3 C9 C10 -80.7(3)
C14 C16 C20 C19 176.9(3)
C16 N1 C17 C18 -0.8(4)
C16 N1 C17 C15 -177.1(3)
C16 C20 C19 S5 176.2(2)
C16 C20 C19 C18 -1.7(5)
C20 C19 C18 C17 4.1(5)
C19 C18 C17 N1 -2.8(5)
C19 C18 C17 C15 173.2(3)
C18 C17 C15 S1 167.9(2)
C17 N1 C16 C14 -175.7(3)
C17 N1 C16 C20 3.3(5)
C15 S1 C3 C4 -81.2(3)
C15 S1 C3 C2 102.4(3)
C3 S1 C15 C17 -85.2(3)
C3 C4 C5 C6 -0.7(5)
C4 C3 C2 S2 -171.0(3)
C4 C3 C2 C7 4.2(5)
C4 C5 C6 C7 0.9(6)
C5 C6 C7 C2 1.5(5)
C6 C7 C2 S2 171.3(3)
C6 C7 C2 C3 -3.9(5)
C2 C3 C4 C5 -2.0(5)
C21 S5 C19 C20 -1.8(3)
C21 S5 C19 C18 176.2(3)
